data_4118478
loop_
_publ_author_name
'Neil J. Lajkiewicz'
'St\'ephane P. Roche'
'Baudouin Gerard'
'John A. Porco'

_publ_section_title
;
 Enantioselective Photocycloaddition of 3-Hydroxyflavones: Total Syntheses
 and Absolute Configuration Assignments of (+)-Ponapensin and
 (+)-Elliptifoline
;
_journal_name_full 'Journal of the American Chemical Society'
_journal_page_first 13108
_journal_page_last 13113
_journal_paper_doi 10.1021/ja305342f
_journal_volume 134
_journal_year 2012
_chemical_absolute_configuration ad
_chemical_formula_moiety 'C28 H28 O8'
_chemical_formula_sum 'C28 H28 O8'
_chemical_formula_weight 492.50
_chemical_name_systematic
; 
 ? 
;
_space_group_IT_number 19
_symmetry_cell_setting orthorhombic
_symmetry_space_group_name_Hall 'P 2ac 2ab'
_symmetry_space_group_name_H-M 'P 21 21 21'
_atom_sites_solution_hydrogens geom
_atom_sites_solution_primary direct
_atom_sites_solution_secondary difmap
_audit_creation_method SHELXL-97
_audit_update_record
;
2011-02-01 # Formatted by publCIF
;
_cell_angle_alpha 90.00
_cell_angle_beta 90.00
_cell_angle_gamma 90.00
_cell_formula_units_Z 4
_cell_length_a 6.3478(2)
_cell_length_b 12.4544(4)
_cell_length_c 30.1079(10)
_cell_measurement_reflns_used 9257
_cell_measurement_temperature 100(2)
_cell_measurement_theta_max 131.926
_cell_measurement_theta_min 13.744
_cell_volume 2380.27(13)
_computing_cell_refinement 'SAINT (Bruker, 2006)'
_computing_data_collection 'APEX2 (Bruker, 2006)'
_computing_data_reduction 'SAINT (Bruker, 2006)'
_computing_molecular_graphics 'OLEX2 (Dolmanov, et al. 2009)'
_computing_structure_refinement 'SHELXL-97 (Sheldrick, 1997)'
_computing_structure_solution 'SHELXS-97 (Sheldrick, 1990)'
_diffrn_ambient_temperature 100(2)
_diffrn_measured_fraction_theta_full 0.995
_diffrn_measured_fraction_theta_max 0.995
_diffrn_measurement_device_type 'Bruker Proteum-R'
_diffrn_measurement_method '\f & \w scans'
_diffrn_radiation_monochromator graphite
_diffrn_radiation_source 'rotating anode'
_diffrn_radiation_type CuK\a
_diffrn_radiation_wavelength 1.54178
_diffrn_reflns_av_R_equivalents 0.0331
_diffrn_reflns_av_sigmaI/netI 0.0099
_diffrn_reflns_limit_h_max 7
_diffrn_reflns_limit_h_min -7
_diffrn_reflns_limit_k_max 14
_diffrn_reflns_limit_k_min -14
_diffrn_reflns_limit_l_max 35
_diffrn_reflns_limit_l_min -35
_diffrn_reflns_number 120163
_diffrn_reflns_theta_full 66.23
_diffrn_reflns_theta_max 66.23
_diffrn_reflns_theta_min 3.84
_diffrn_standards_decay_% 0
_diffrn_standards_interval_count 0
_diffrn_standards_interval_time 0
_diffrn_standards_number 0
_exptl_absorpt_coefficient_mu 0.835
_exptl_absorpt_correction_T_max 0.7528
_exptl_absorpt_correction_T_min 0.6859
_exptl_absorpt_correction_type multi-scan
_exptl_absorpt_process_details 'SADABS (Sheldrick, 1996)'
_exptl_crystal_colour colorless
_exptl_crystal_density_diffrn 1.374
_exptl_crystal_description block
_exptl_crystal_F_000 1040
_exptl_crystal_size_max 0.199
_exptl_crystal_size_mid 0.079
_exptl_crystal_size_min 0.057
_refine_diff_density_max 0.220
_refine_diff_density_min -0.175
_refine_diff_density_rms 0.028
_refine_ls_abs_structure_details 'Flack H D (1983), Acta Cryst. A39, 876-881'
_refine_ls_abs_structure_Flack -0.03(11)
_refine_ls_extinction_method none
_refine_ls_goodness_of_fit_ref 1.036
_refine_ls_hydrogen_treatment constr
_refine_ls_matrix_type full
_refine_ls_number_parameters 367
_refine_ls_number_reflns 4168
_refine_ls_number_restraints 13
_refine_ls_restrained_S_all 1.038
_refine_ls_R_factor_all 0.0238
_refine_ls_R_factor_gt 0.0237
_refine_ls_shift/su_max 0.002
_refine_ls_shift/su_mean 0.000
_refine_ls_structure_factor_coef Fsqd
_refine_ls_weighting_details 'calc w=1/[\s^2^(Fo^2^)+(0.0333P)^2^+0.5417P] where P=(Fo^2^+2Fc^2^)/3'
_refine_ls_weighting_scheme calc
_refine_ls_wR_factor_gt 0.0613
_refine_ls_wR_factor_ref 0.0614
_reflns_number_gt 4141
_reflns_number_total 4168
_reflns_threshold_expression >2sigma(I)
_cod_data_source_file ja305342f_si_003.cif
_cod_data_source_block roch2a-orh
_cod_database_code 4118478

loop_
_symmetry_equiv_pos_as_xyz
'x, y, z'
'x+1/2, -y+1/2, -z'
'-x, y+1/2, -z+1/2'
'-x+1/2, -y, z+1/2'

loop_
_atom_site_label
_atom_site_type_symbol
_atom_site_fract_x
_atom_site_fract_y
_atom_site_fract_z
_atom_site_U_iso_or_equiv
_atom_site_adp_type
_atom_site_occupancy
_atom_site_symmetry_multiplicity
_atom_site_calc_flag
_atom_site_refinement_flags
_atom_site_disorder_assembly
_atom_site_disorder_group
O2 O 0.63728(13) 0.45064(6) 0.32457(2) 0.01780(17) Uani 1 1 d . . .
O3 O 0.13731(13) 0.52418(7) 0.37597(3) 0.02269(18) Uani 1 1 d . . .
H3 H 0.0785 0.5843 0.3784 0.034 Uiso 1 1 calc R . .
O1 O 1.13444(13) 0.63226(7) 0.23874(3) 0.02269(18) Uani 1 1 d . . .
O6 O 0.60473(17) 0.83364(7) 0.31928(3) 0.0327(2) Uani 1 1 d . . .
O4 O 0.28545(14) 0.72388(7) 0.35232(3) 0.02514(19) Uani 1 1 d . . .
H4 H 0.3497 0.7816 0.3473 0.038 Uiso 1 1 calc R . .
O7 O 0.28132(17) 0.00827(7) 0.37268(3) 0.0366(2) Uani 1 1 d D . .
O8A O 0.6000(12) 0.7690(9) 0.4474(3) 0.0379(15) Uani 0.60(3) 1 d P A 1
O5 O 0.86467(16) 0.69235(8) 0.41110(3) 0.0346(2) Uani 1 1 d . A .
C16 C 0.4986(2) 0.35964(12) 0.53217(4) 0.0340(3) Uani 1 1 d . . .
H16 H 0.4800 0.3289 0.5608 0.041 Uiso 1 1 calc R . .
C17 C 0.6947(3) 0.39232(15) 0.51847(5) 0.0464(4) Uani 1 1 d . . .
H17 H 0.8119 0.3850 0.5378 0.056 Uiso 1 1 calc R . .
C11 C 0.59038(18) 0.50155(9) 0.40315(4) 0.0169(2) Uani 1 1 d . . .
H11 H 0.7457 0.5023 0.3977 0.020 Uiso 1 1 calc R . .
C18 C 0.7226(2) 0.43616(12) 0.47635(4) 0.0324(3) Uani 1 1 d . . .
H18 H 0.8594 0.4576 0.4671 0.039 Uiso 1 1 calc R . .
C24 C 0.56519(19) 0.26001(10) 0.38010(4) 0.0201(2) Uani 1 1 d . B .
H24 H 0.6999 0.2841 0.3896 0.024 Uiso 1 1 calc R . .
C1 C 1.2536(2) 0.72764(10) 0.23044(4) 0.0245(3) Uani 1 1 d . . .
H1C H 1.2801 0.7649 0.2586 0.037 Uiso 1 1 calc R . .
H1A H 1.1741 0.7749 0.2105 0.037 Uiso 1 1 calc R . .
H1B H 1.3881 0.7085 0.2166 0.037 Uiso 1 1 calc R . .
C7 C 0.87442(19) 0.54562(9) 0.28002(4) 0.0182(2) Uani 1 1 d . . .
H7 H 0.9316 0.4789 0.2706 0.022 Uiso 1 1 calc R . .
C9 C 0.31375(18) 0.53313(9) 0.34756(4) 0.0188(2) Uani 1 1 d . . .
H9 H 0.2726 0.5249 0.3157 0.023 Uiso 1 1 calc R . .
C10 C 0.48211(18) 0.45127(9) 0.36091(4) 0.0166(2) Uani 1 1 d . B .
C12 C 0.51390(19) 0.62024(9) 0.40371(4) 0.0188(2) Uani 1 1 d . A .
H12 H 0.3914 0.6256 0.4245 0.023 Uiso 1 1 calc R . .
C13 C 0.55406(19) 0.44888(9) 0.44792(4) 0.0179(2) Uani 1 1 d . . .
C15 C 0.3287(2) 0.37175(11) 0.50404(4) 0.0279(3) Uani 1 1 d . . .
H15 H 0.1928 0.3491 0.5133 0.033 Uiso 1 1 calc R . .
C22 C 0.3203(2) 0.11561(10) 0.36849(4) 0.0239(3) Uani 1 1 d . B .
C21 C 0.1751(2) 0.18818(10) 0.35177(4) 0.0248(3) Uani 1 1 d . . .
H21 H 0.0417 0.1637 0.3417 0.030 Uiso 1 1 calc R B .
C6 C 0.70610(18) 0.54864(9) 0.30923(4) 0.0168(2) Uani 1 1 d . C .
C23 C 0.5177(2) 0.15195(10) 0.38233(4) 0.0225(3) Uani 1 1 d . . .
H23 H 0.6192 0.1025 0.3932 0.027 Uiso 1 1 calc R B .
C3 C 0.8684(2) 0.73938(10) 0.27651(4) 0.0211(2) Uani 1 1 d . . .
H3A H 0.9226 0.8048 0.2650 0.025 Uiso 1 1 calc R C .
C5 C 0.61287(19) 0.64468(9) 0.32260(4) 0.0185(2) Uani 1 1 d . . .
C2 C 0.95809(19) 0.64148(10) 0.26473(4) 0.0188(2) Uani 1 1 d . C .
C19 C 0.41916(19) 0.33482(9) 0.36415(3) 0.0176(2) Uani 1 1 d . . .
C8 C 0.43202(18) 0.63886(9) 0.35552(4) 0.0194(2) Uani 1 1 d . A .
C25 C 0.6803(2) 0.69747(10) 0.41900(4) 0.0224(3) Uani 1 1 d . . .
C20 C 0.2249(2) 0.29713(10) 0.34979(4) 0.0218(3) Uani 1 1 d . B .
H20 H 0.1242 0.3464 0.3384 0.026 Uiso 1 1 calc R . .
C4 C 0.6981(2) 0.73928(10) 0.30537(4) 0.0215(2) Uani 1 1 d . C .
C14 C 0.3552(2) 0.41686(10) 0.46227(4) 0.0244(3) Uani 1 1 d . . .
H14 H 0.2369 0.4260 0.4433 0.029 Uiso 1 1 calc R . .
C28A C 0.0882(3) -0.03279(14) 0.35960(8) 0.0402(6) Uani 0.772(4) 1 d PDU B 1
H28B H 0.0824 -0.1097 0.3665 0.060 Uiso 0.772(4) 1 calc PR B 1
H28A H 0.0702 -0.0223 0.3276 0.060 Uiso 0.772(4) 1 calc PR B 1
H28C H -0.0248 0.0046 0.3755 0.060 Uiso 0.772(4) 1 calc PR B 1
C27A C 0.6151(3) 0.92590(12) 0.28969(6) 0.0284(5) Uani 0.809(4) 1 d P C 1
H27C H 0.7575 0.9562 0.2904 0.043 Uiso 0.809(4) 1 calc PR C 1
H27B H 0.5137 0.9803 0.2994 0.043 Uiso 0.809(4) 1 calc PR C 1
H27A H 0.5810 0.9033 0.2594 0.043 Uiso 0.809(4) 1 calc PR C 1
C27B C 0.7203(15) 0.9325(6) 0.3066(3) 0.0284(5) Uani 0.191(4) 1 d P C 2
H27E H 0.8609 0.9315 0.3201 0.043 Uiso 0.191(4) 1 calc PR C 2
H27F H 0.6429 0.9956 0.3172 0.043 Uiso 0.191(4) 1 calc PR C 2
H27D H 0.7336 0.9359 0.2742 0.043 Uiso 0.191(4) 1 calc PR C 2
C26A C 0.7445(11) 0.8444(10) 0.4661(4) 0.059(2) Uani 0.60(3) 1 d P A 1
H26B H 0.8594 0.8057 0.4809 0.088 Uiso 0.60(3) 1 calc PR A 1
H26C H 0.6710 0.8894 0.4879 0.088 Uiso 0.60(3) 1 calc PR A 1
H26A H 0.8024 0.8897 0.4425 0.088 Uiso 0.60(3) 1 calc PR A 1
C28B C 0.3506(12) -0.0556(5) 0.4031(2) 0.0358(18) Uani 0.228(4) 1 d PDU B 2
H28E H 0.2468 -0.1123 0.4085 0.054 Uiso 0.228(4) 1 calc PR B 2
H28F H 0.3740 -0.0150 0.4306 0.054 Uiso 0.228(4) 1 calc PR B 2
H28D H 0.4835 -0.0878 0.3933 0.054 Uiso 0.228(4) 1 calc PR B 2
O8B O 0.588(2) 0.7847(10) 0.4360(6) 0.043(2) Uani 0.40(3) 1 d P A 2
C26B C 0.741(2) 0.8716(9) 0.4494(8) 0.074(3) Uani 0.40(3) 1 d P A 2
H26E H 0.8468 0.8416 0.4697 0.112 Uiso 0.40(3) 1 calc PR A 2
H26F H 0.6649 0.9296 0.4644 0.112 Uiso 0.40(3) 1 calc PR A 2
H26D H 0.8116 0.8999 0.4229 0.112 Uiso 0.40(3) 1 calc PR A 2

loop_
_atom_site_aniso_label
_atom_site_aniso_U_11
_atom_site_aniso_U_22
_atom_site_aniso_U_33
_atom_site_aniso_U_23
_atom_site_aniso_U_13
_atom_site_aniso_U_12
O2 0.0202(4) 0.0168(4) 0.0164(4) 0.0016(3) 0.0037(3) 0.0000(3)
O3 0.0162(4) 0.0276(4) 0.0244(4) 0.0038(3) 0.0039(3) 0.0026(3)
O1 0.0223(4) 0.0221(4) 0.0237(4) 0.0037(3) 0.0093(4) 0.0013(4)
O6 0.0459(6) 0.0176(4) 0.0344(5) 0.0044(4) 0.0212(5) 0.0052(4)
O4 0.0232(4) 0.0229(4) 0.0294(4) 0.0056(4) 0.0053(4) 0.0084(4)
O7 0.0516(6) 0.0207(4) 0.0376(5) 0.0013(4) -0.0002(5) -0.0083(4)
O8A 0.0295(17) 0.044(3) 0.040(3) -0.025(2) -0.0018(16) -0.0019(17)
O5 0.0276(5) 0.0330(5) 0.0434(6) -0.0113(4) 0.0080(4) -0.0090(4)
C16 0.0411(8) 0.0420(8) 0.0189(6) 0.0104(6) 0.0057(6) 0.0115(7)
C17 0.0318(8) 0.0819(12) 0.0256(7) 0.0175(8) -0.0040(6) 0.0110(8)
C11 0.0165(5) 0.0174(5) 0.0169(5) -0.0001(4) 0.0005(4) 0.0006(5)
C18 0.0225(6) 0.0514(9) 0.0233(6) 0.0066(6) 0.0001(5) 0.0014(6)
C24 0.0199(6) 0.0241(6) 0.0165(5) -0.0006(5) 0.0007(4) -0.0005(5)
C1 0.0226(6) 0.0263(6) 0.0247(6) 0.0042(5) 0.0051(5) -0.0020(5)
C7 0.0195(6) 0.0188(5) 0.0163(5) 0.0009(4) -0.0001(5) 0.0022(5)
C9 0.0156(5) 0.0234(6) 0.0173(5) 0.0027(5) 0.0004(4) 0.0010(5)
C10 0.0149(5) 0.0211(6) 0.0137(5) 0.0006(4) 0.0024(4) -0.0002(5)
C12 0.0210(6) 0.0171(6) 0.0182(5) 0.0004(4) 0.0044(5) 0.0005(5)
C13 0.0214(6) 0.0172(5) 0.0152(5) -0.0018(4) 0.0007(5) 0.0033(5)
C15 0.0303(7) 0.0308(6) 0.0225(6) 0.0017(5) 0.0079(5) -0.0012(6)
C22 0.0306(7) 0.0199(6) 0.0211(6) -0.0009(5) 0.0029(5) -0.0031(5)
C21 0.0244(6) 0.0268(6) 0.0233(6) -0.0003(5) -0.0028(5) -0.0056(5)
C6 0.0179(5) 0.0188(5) 0.0136(5) 0.0030(4) -0.0015(4) 0.0009(5)
C23 0.0259(6) 0.0218(6) 0.0198(6) 0.0019(5) 0.0016(5) 0.0032(5)
C3 0.0249(6) 0.0184(5) 0.0199(5) 0.0035(4) 0.0030(5) -0.0011(5)
C5 0.0185(5) 0.0213(6) 0.0156(5) 0.0019(4) 0.0008(5) 0.0020(5)
C2 0.0184(6) 0.0238(6) 0.0142(5) 0.0025(5) 0.0015(4) 0.0006(5)
C19 0.0204(6) 0.0201(6) 0.0123(5) 0.0002(4) 0.0025(4) -0.0009(5)
C8 0.0185(6) 0.0198(6) 0.0199(6) 0.0020(5) 0.0028(5) 0.0047(5)
C25 0.0292(7) 0.0203(6) 0.0177(5) 0.0005(5) 0.0012(5) 0.0002(5)
C20 0.0230(6) 0.0236(6) 0.0188(6) 0.0009(5) -0.0035(5) -0.0008(5)
C4 0.0267(6) 0.0179(6) 0.0198(5) 0.0010(5) 0.0027(5) 0.0028(5)
C14 0.0235(6) 0.0303(6) 0.0196(6) 0.0012(5) 0.0002(5) -0.0012(5)
C28A 0.0288(10) 0.0215(9) 0.0704(14) -0.0081(9) 0.0067(10) -0.0027(7)
C27A 0.0347(11) 0.0179(7) 0.0325(10) 0.0067(7) 0.0084(8) 0.0052(7)
C27B 0.0347(11) 0.0179(7) 0.0325(10) 0.0067(7) 0.0084(8) 0.0052(7)
C26A 0.052(3) 0.055(4) 0.069(4) -0.044(3) 0.008(3) -0.018(2)
C28B 0.054(4) 0.023(3) 0.030(3) 0.000(2) 0.002(3) -0.001(3)
O8B 0.053(3) 0.019(2) 0.056(6) -0.020(3) -0.012(3) 0.0084(18)
C26B 0.099(6) 0.024(3) 0.101(9) -0.021(4) -0.037(6) -0.011(3)

loop_
_atom_type_symbol
_atom_type_description
_atom_type_scat_dispersion_real
_atom_type_scat_dispersion_imag
_atom_type_scat_source
C C 0.0181 0.0091 'International Tables Vol C Tables 4.2.6.8 and 6.1.1.4'
H H 0.0000 0.0000 'International Tables Vol C Tables 4.2.6.8 and 6.1.1.4'
O O 0.0492 0.0322 'International Tables Vol C Tables 4.2.6.8 and 6.1.1.4'

loop_
_geom_angle_atom_site_label_1
_geom_angle_atom_site_label_2
_geom_angle_atom_site_label_3
_geom_angle
C6 O2 C10 117.19(8)
C9 O3 H3 109.5
C2 O1 C1 117.51(9)
C4 O6 C27A 117.83(10)
C4 O6 C27B 114.6(3)
C27A O6 C27B 33.4(4)
C8 O4 H4 109.5
C28B O7 C22 127.4(3)
C28B O7 C28A 106.0(3)
C22 O7 C28A 119.70(13)
C25 O8A C26A 116.4(6)
C17 C16 C15 119.47(12)
C17 C16 H16 120.3
C15 C16 H16 120.3
C16 C17 C18 120.35(13)
C16 C17 H17 119.8
C18 C17 H17 119.8
C13 C11 C12 110.73(9)
C13 C11 C10 118.63(9)
C12 C11 C10 104.48(9)
C13 C11 H11 107.5
C12 C11 H11 107.5
C10 C11 H11 107.5
C13 C18 C17 120.77(13)
C13 C18 H18 119.6
C17 C18 H18 119.6
C23 C24 C19 121.40(11)
C23 C24 H24 119.3
C19 C24 H24 119.3
O1 C1 H1C 109.5
O1 C1 H1A 109.5
H1C C1 H1A 109.5
O1 C1 H1B 109.5
H1C C1 H1B 109.5
H1A C1 H1B 109.5
C6 C7 C2 118.92(11)
C6 C7 H7 120.5
C2 C7 H7 120.5
O3 C9 C10 109.98(9)
O3 C9 C8 111.14(9)
C10 C9 C8 100.89(9)
O3 C9 H9 111.5
C10 C9 H9 111.5
C8 C9 H9 111.5
O2 C10 C19 102.72(8)
O2 C10 C9 105.99(8)
C19 C10 C9 118.21(9)
O2 C10 C11 108.08(9)
C19 C10 C11 116.47(9)
C9 C10 C11 104.59(9)
C25 C12 C11 113.10(10)
C25 C12 C8 115.15(10)
C11 C12 C8 103.62(9)
C25 C12 H12 108.2
C11 C12 H12 108.2
C8 C12 H12 108.2
C18 C13 C14 118.53(11)
C18 C13 C11 118.90(11)
C14 C13 C11 122.52(10)
C16 C15 C14 120.38(12)
C16 C15 H15 119.8
C14 C15 H15 119.8
O7 C22 C21 123.49(12)
O7 C22 C23 116.90(12)
C21 C22 C23 119.61(11)
C22 C21 C20 119.97(12)
C22 C21 H21 120.0
C20 C21 H21 120.0
O2 C6 C7 115.73(10)
O2 C6 C5 121.96(10)
C7 C6 C5 122.31(11)
C24 C23 C22 119.83(12)
C24 C23 H23 120.1
C22 C23 H23 120.1
C4 C3 C2 118.54(11)
C4 C3 H3A 120.7
C2 C3 H3A 120.7
C6 C5 C4 116.90(10)
C6 C5 C8 117.94(10)
C4 C5 C8 125.14(10)
O1 C2 C7 115.51(10)
O1 C2 C3 123.58(11)
C7 C2 C3 120.89(10)
C20 C19 C24 118.04(11)
C20 C19 C10 122.72(10)
C24 C19 C10 119.16(10)
O4 C8 C5 114.67(9)
O4 C8 C9 108.07(9)
C5 C8 C9 107.98(9)
O4 C8 C12 113.25(9)
C5 C8 C12 111.27(9)
C9 C8 C12 100.43(9)
O5 C25 O8B 123.3(6)
O5 C25 O8A 122.5(3)
O8B C25 O8A 17.3(7)
O5 C25 C12 126.40(11)
O8B C25 C12 109.3(6)
O8A C25 C12 110.8(3)
C19 C20 C21 121.12(12)
C19 C20 H20 119.4
C21 C20 H20 119.4
O6 C4 C3 121.57(10)
O6 C4 C5 116.05(10)
C3 C4 C5 122.37(11)
C15 C14 C13 120.48(12)
C15 C14 H14 119.8
C13 C14 H14 119.8
O7 C28A H28B 109.5
O7 C28A H28A 109.5
O7 C28A H28C 109.5
O6 C27A H27C 109.5
O6 C27A H27B 109.5
O6 C27A H27A 109.5
O6 C27B H27E 109.5
O6 C27B H27F 109.5
H27E C27B H27F 109.5
O6 C27B H27D 109.5
H27E C27B H27D 109.5
H27F C27B H27D 109.5
O7 C28B H28E 109.5
O7 C28B H28F 109.5
H28E C28B H28F 109.5
O7 C28B H28D 109.5
H28E C28B H28D 109.5
H28F C28B H28D 109.5
C25 O8B C26B 113.8(11)
O8B C26B H26E 109.5
O8B C26B H26F 109.5
H26E C26B H26F 109.5
O8B C26B H26D 109.5
H26E C26B H26D 109.5
H26F C26B H26D 109.5

loop_
_geom_bond_atom_site_label_1
_geom_bond_atom_site_label_2
_geom_bond_distance
O2 C6 1.3762(13)
O2 C10 1.4722(13)
O3 C9 1.4138(14)
O3 H3 0.8400
O1 C2 1.3706(14)
O1 C1 1.4303(15)
O6 C4 1.3811(15)
O6 C27A 1.4553(18)
O6 C27B 1.484(7)
O4 C8 1.4128(14)
O4 H4 0.8400
O7 C28B 1.290(6)
O7 C22 1.3654(15)
O7 C28A 1.386(2)
O8A C25 1.336(8)
O8A C26A 1.429(11)
O5 C25 1.1958(17)
C16 C17 1.373(2)
C16 C15 1.379(2)
C16 H16 0.9500
C17 C18 1.392(2)
C17 H17 0.9500
C11 C13 1.5165(15)
C11 C12 1.5560(15)
C11 C10 1.5755(15)
C11 H11 1.0000
C18 C13 1.3794(18)
C18 H18 0.9500
C24 C23 1.3808(17)
C24 C19 1.3994(17)
C24 H24 0.9500
C1 H1C 0.9800
C1 H1A 0.9800
C1 H1B 0.9800
C7 C6 1.3843(17)
C7 C2 1.3854(17)
C7 H7 0.9500
C9 C10 1.5307(16)
C9 C8 1.5346(16)
C9 H9 1.0000
C10 C19 1.5075(16)
C12 C25 1.5012(17)
C12 C8 1.5583(16)
C12 H12 1.0000
C13 C14 1.3924(18)
C15 C14 1.3877(18)
C15 H15 0.9500
C22 C21 1.3856(18)
C22 C23 1.3961(19)
C21 C20 1.3944(17)
C21 H21 0.9500
C6 C5 1.3939(16)
C23 H23 0.9500
C3 C4 1.3871(17)
C3 C2 1.3917(17)
C3 H3A 0.9500
C5 C4 1.3963(17)
C5 C8 1.5186(16)
C19 C20 1.3887(17)
C25 O8B 1.335(12)
C20 H20 0.9500
C14 H14 0.9500
C28A H28B 0.9800
C28A H28A 0.9800
C28A H28C 0.9800
C27A H27C 0.9800
C27A H27B 0.9800
C27A H27A 0.9800
C27B H27E 0.9800
C27B H27F 0.9800
C27B H27D 0.9800
C26A H26B 0.9800
C26A H26C 0.9800
C26A H26A 0.9800
C28B H28E 0.9800
C28B H28F 0.9800
C28B H28D 0.9800
O8B C26B 1.510(18)
C26B H26E 0.9800
C26B H26F 0.9800
C26B H26D 0.9800
